data_7237700
loop_
_publ_author_name
'Mondal, Rajarshi'
'Lozada, Issiah B.'
'Davis, Rebecca L.'
'Williams, J. A. Gareth'
'Herbert, David E.'

_publ_section_title
;
 Exploiting synergy between ligand design and counterion interactions to
 boost room temperature phosphorescence from Cu(i) compounds
;
_journal_issue 13
_journal_name_full 'Journal of Materials Chemistry C'
_journal_page_first 3772
_journal_paper_doi 10.1039/C9TC00040B
_journal_volume 7
_journal_year 2019
_chemical_formula_sum 'C39 H32 B0.5 Cu0.5 N P'
_chemical_formula_weight 582.80
_space_group_crystal_system triclinic
_space_group_IT_number 2
_space_group_name_Hall '-P 1'
_space_group_name_H-M_alt 'P -1'
_atom_sites_solution_hydrogens geom
_audit_creation_method SHELXL-2017/1
_audit_update_record
;
2018-10-12 deposited with the CCDC.
2019-01-23 downloaded from the CCDC.
;
_cell_angle_alpha 66.5173(19)
_cell_angle_beta 87.826(2)
_cell_angle_gamma 88.676(2)
_cell_formula_units_Z 4
_cell_length_a 11.7490(4)
_cell_length_b 16.2954(6)
_cell_length_c 17.8418(6)
_cell_measurement_reflns_used 9904
_cell_measurement_temperature 150(2)
_cell_measurement_theta_max 28.29
_cell_measurement_theta_min 2.73
_cell_volume 3130.62(19)
_computing_cell_refinement 'Bruker SAINT'
_computing_data_collection 'Bruker APEX3'
_computing_data_reduction 'Bruker SAINT'
_computing_molecular_graphics 'Bruker SHELXTL'
_computing_publication_material 'Bruker SHELXTL'
_computing_structure_refinement 'SHELXL-2017/1 (Sheldrick, 2017)'
_computing_structure_solution 'SHELXS-97 (Sheldrick 2008)'
_diffrn_ambient_temperature 150(2)
_diffrn_measured_fraction_theta_full 0.999
_diffrn_measured_fraction_theta_max 0.994
_diffrn_measurement_device_type 'Bruker D8 QUEST ECO CMOS'
_diffrn_measurement_method '\f and \w scans'
_diffrn_radiation_type MoK\a
_diffrn_radiation_wavelength 0.71073
_diffrn_reflns_av_R_equivalents 0.0814
_diffrn_reflns_av_unetI/netI 0.0738
_diffrn_reflns_Laue_measured_fraction_full 0.999
_diffrn_reflns_Laue_measured_fraction_max 0.994
_diffrn_reflns_limit_h_max 16
_diffrn_reflns_limit_h_min -16
_diffrn_reflns_limit_k_max 22
_diffrn_reflns_limit_k_min -22
_diffrn_reflns_limit_l_max 24
_diffrn_reflns_limit_l_min -24
_diffrn_reflns_number 144753
_diffrn_reflns_point_group_measured_fraction_full 0.999
_diffrn_reflns_point_group_measured_fraction_max 0.994
_diffrn_reflns_theta_full 25.242
_diffrn_reflns_theta_max 29.718
_diffrn_reflns_theta_min 2.197
_diffrn_source 'fine-focus sealed tube'
_exptl_absorpt_coefficient_mu 0.446
_exptl_absorpt_correction_T_max 0.7459
_exptl_absorpt_correction_T_min 0.7063
_exptl_absorpt_correction_type multi-scan
_exptl_absorpt_process_details 'SADABS V2014/5 (Bruker AXS Inc.)'
_exptl_crystal_colour yellow
_exptl_crystal_density_diffrn 1.237
_exptl_crystal_description block
_exptl_crystal_F_000 1220
_exptl_crystal_size_max 0.200
_exptl_crystal_size_mid 0.100
_exptl_crystal_size_min 0.050
_refine_diff_density_max 0.489
_refine_diff_density_min -0.795
_refine_diff_density_rms 0.119
_refine_ls_extinction_method none
_refine_ls_goodness_of_fit_ref 1.062
_refine_ls_hydrogen_treatment constr
_refine_ls_matrix_type full
_refine_ls_number_parameters 761
_refine_ls_number_reflns 17714
_refine_ls_number_restraints 0
_refine_ls_restrained_S_all 1.062
_refine_ls_R_factor_all 0.1032
_refine_ls_R_factor_gt 0.0501
_refine_ls_shift/su_max 0.001
_refine_ls_shift/su_mean 0.000
_refine_ls_structure_factor_coef Fsqd
_refine_ls_weighting_details 'w=1/[\s^2^(Fo^2^)+(0.0700P)^2^+0.7349P] where P=(Fo^2^+2Fc^2^)/3'
_refine_ls_weighting_scheme calc
_refine_ls_wR_factor_gt 0.1141
_refine_ls_wR_factor_ref 0.1400
_reflns_Friedel_coverage 0.000
_reflns_number_gt 11482
_reflns_number_total 17714
_reflns_threshold_expression 'I > 2\s(I)'
_cod_data_source_file c9tc00040b2.cif
_cod_data_source_block deh076_sq
_cod_original_formula_sum 'C39 H32 B0.50 Cu0.50 N P'
_cod_database_code 7237700
_shelx_shelxl_version_number 2017/1
_shelx_space_group_comment
; 
The symmetry employed for this shelxl refinement is uniquely defined 
by the following loop, which should always be used as a source of 
symmetry information in preference to the above space-group names. 
They are only intended as comments. 
;
_shelx_estimated_absorpt_t_min 0.916
_shelx_estimated_absorpt_t_max 0.978

loop_
_space_group_symop_operation_xyz
'x, y, z'
'-x, -y, -z'

loop_
_atom_site_label
_atom_site_type_symbol
_atom_site_fract_x
_atom_site_fract_y
_atom_site_fract_z
_atom_site_U_iso_or_equiv
_atom_site_adp_type
_atom_site_occupancy
_atom_site_site_symmetry_order
_atom_site_calc_flag
_atom_site_refinement_flags_posn
_atom_site_refinement_flags_adp
B1 B 0.9866(2) 0.85689(17) 0.26115(16) 0.0203(5) Uani 1 1 d . .
C1 C 0.7458(2) 0.15585(16) 0.17935(17) 0.0292(6) Uani 1 1 d . .
H1A H 0.679101 0.160061 0.212377 0.044 Uiso 1 1 calc R U
H1B H 0.789192 0.101367 0.209965 0.044 Uiso 1 1 calc R U
H1C H 0.720764 0.153763 0.128373 0.044 Uiso 1 1 calc R U
C2 C 0.81957(18) 0.23584(14) 0.16003(14) 0.0197(5) Uani 1 1 d . .
C3 C 0.92000(18) 0.24765(14) 0.10769(13) 0.0189(4) Uani 1 1 d . .
C4 C 0.9470(2) 0.18780(16) 0.07001(15) 0.0259(5) Uani 1 1 d . .
H4 H 0.898441 0.138722 0.079131 0.031 Uiso 1 1 calc R U
C5 C 1.0426(2) 0.19977(17) 0.02048(15) 0.0311(6) Uani 1 1 d . .
H5 H 1.060592 0.158694 -0.003985 0.037 Uiso 1 1 calc R U
C6 C 1.1131(2) 0.27215(19) 0.00611(16) 0.0336(6) Uani 1 1 d . .
H6 H 1.179166 0.280322 -0.028400 0.040 Uiso 1 1 calc R U
C7 C 1.0885(2) 0.33193(17) 0.04110(15) 0.0279(5) Uani 1 1 d . .
H7 H 1.137302 0.381342 0.030179 0.033 Uiso 1 1 calc R U
C8 C 0.99198(18) 0.32082(15) 0.09291(13) 0.0190(5) Uani 1 1 d . .
C9 C 0.96214(18) 0.38074(14) 0.13312(13) 0.0172(4) Uani 1 1 d . .
C10 C 0.86175(17) 0.36485(14) 0.18165(13) 0.0160(4) Uani 1 1 d . .
C11 C 0.83062(17) 0.42316(14) 0.22081(13) 0.0158(4) Uani 1 1 d . .
C12 C 0.89974(18) 0.49451(15) 0.20976(13) 0.0194(5) Uani 1 1 d . .
H12 H 0.878155 0.533744 0.235531 0.023 Uiso 1 1 calc R U
C13 C 0.99997(19) 0.51119(15) 0.16223(14) 0.0224(5) Uani 1 1 d . .
C14 C 1.02993(19) 0.45432(15) 0.12448(14) 0.0219(5) Uani 1 1 d . .
H14 H 1.098106 0.465052 0.091771 0.026 Uiso 1 1 calc R U
C15 C 1.0705(2) 0.59134(18) 0.15156(18) 0.0358(6) Uani 1 1 d . .
H15A H 1.132205 0.572844 0.190524 0.054 Uiso 1 1 calc R U
H15B H 1.022302 0.636073 0.161504 0.054 Uiso 1 1 calc R U
H15C H 1.102996 0.617242 0.095691 0.054 Uiso 1 1 calc R U
C16 C 0.65419(18) 0.52457(15) 0.25184(14) 0.0193(5) Uani 1 1 d . .
C17 C 0.6157(2) 0.57510(16) 0.17422(16) 0.0278(5) Uani 1 1 d . .
H17 H 0.600334 0.546591 0.138532 0.033 Uiso 1 1 calc R U
C18 C 0.5995(2) 0.66607(18) 0.14823(18) 0.0397(7) Uani 1 1 d . .
H18 H 0.573232 0.699804 0.094820 0.048 Uiso 1 1 calc R U
C19 C 0.6211(3) 0.70817(19) 0.1989(2) 0.0530(9) Uani 1 1 d . .
H19 H 0.611070 0.771117 0.180488 0.064 Uiso 1 1 calc R U
C20 C 0.6574(3) 0.6588(2) 0.2770(2) 0.0534(9) Uani 1 1 d . .
H20 H 0.671403 0.687994 0.312402 0.064 Uiso 1 1 calc R U
C21 C 0.6737(2) 0.56709(17) 0.30424(17) 0.0335(6) Uani 1 1 d . .
H21 H 0.698070 0.533413 0.358203 0.040 Uiso 1 1 calc R U
C22 C 0.72453(19) 0.36508(14) 0.38448(13) 0.0190(5) Uani 1 1 d . .
C23 C 0.8325(2) 0.36724(15) 0.41312(14) 0.0230(5) Uani 1 1 d . .
H23 H 0.893891 0.393106 0.375385 0.028 Uiso 1 1 calc R U
C24 C 0.8510(2) 0.33191(17) 0.49630(15) 0.0307(6) Uani 1 1 d . .
H24 H 0.924946 0.333266 0.515489 0.037 Uiso 1 1 calc R U
C25 C 0.7619(3) 0.29476(18) 0.55122(16) 0.0378(7) Uani 1 1 d . .
H25 H 0.774840 0.269643 0.608233 0.045 Uiso 1 1 calc R U
C26 C 0.6535(3) 0.29395(19) 0.52356(16) 0.0403(7) Uani 1 1 d . .
H26 H 0.591909 0.269581 0.561583 0.048 Uiso 1 1 calc R U
C27 C 0.6350(2) 0.32856(17) 0.44071(15) 0.0295(6) Uani 1 1 d . .
H27 H 0.560745 0.327477 0.421893 0.035 Uiso 1 1 calc R U
C28 C 0.7361(2) 0.13951(17) 0.39996(16) 0.0299(6) Uani 1 1 d . .
H28A H 0.759516 0.172202 0.342518 0.045 Uiso 1 1 calc R U
H28B H 0.755082 0.075925 0.416761 0.045 Uiso 1 1 calc R U
H28C H 0.775948 0.163436 0.434044 0.045 Uiso 1 1 calc R U
C29 C 0.60992(19) 0.15020(14) 0.41001(14) 0.0210(5) Uani 1 1 d . .
C30 C 0.5549(2) 0.10726(15) 0.48974(14) 0.0221(5) Uani 1 1 d . .
C31 C 0.6174(2) 0.05334(16) 0.55835(15) 0.0300(6) Uani 1 1 d . .
H31 H 0.696399 0.042878 0.552073 0.036 Uiso 1 1 calc R U
C32 C 0.5645(3) 0.01599(17) 0.63409(16) 0.0367(6) Uani 1 1 d . .
H32 H 0.607031 -0.019902 0.680179 0.044 Uiso 1 1 calc R U
C33 C 0.4485(3) 0.03054(17) 0.64363(15) 0.0357(6) Uani 1 1 d . .
H33 H 0.412409 0.003977 0.696221 0.043 Uiso 1 1 calc R U
C34 C 0.3860(2) 0.08270(16) 0.57805(14) 0.0293(6) Uani 1 1 d . .
H34 H 0.307067 0.092204 0.585506 0.035 Uiso 1 1 calc R U
C35 C 0.4382(2) 0.12244(15) 0.49942(13) 0.0218(5) Uani 1 1 d . .
C36 C 0.37611(19) 0.17899(14) 0.42800(13) 0.0179(4) Uani 1 1 d . .
C37 C 0.43696(17) 0.21451(14) 0.35242(13) 0.0163(4) Uani 1 1 d . .
C38 C 0.37890(17) 0.26779(14) 0.28084(13) 0.0159(4) Uani 1 1 d . .
C39 C 0.26492(18) 0.28829(15) 0.28671(14) 0.0192(5) Uani 1 1 d . .
H39 H 0.226591 0.324763 0.238632 0.023 Uiso 1 1 calc R U
C40 C 0.20488(19) 0.25654(15) 0.36177(14) 0.0218(5) Uani 1 1 d . .
C41 C 0.26037(19) 0.20132(15) 0.43038(14) 0.0220(5) Uani 1 1 d . .
H41 H 0.218952 0.177466 0.481124 0.026 Uiso 1 1 calc R U
C42 C 0.0825(2) 0.28397(18) 0.36613(16) 0.0331(6) Uani 1 1 d . .
H42A H 0.050037 0.249553 0.420913 0.050 Uiso 1 1 calc R U
H42B H 0.039403 0.272297 0.325518 0.050 Uiso 1 1 calc R U
H42C H 0.078460 0.347945 0.354810 0.050 Uiso 1 1 calc R U
C43 C 0.41797(18) 0.22238(14) 0.14311(13) 0.0177(4) Uani 1 1 d . .
C44 C 0.3230(2) 0.16782(16) 0.17264(15) 0.0249(5) Uani 1 1 d . .
H44 H 0.274763 0.174087 0.214028 0.030 Uiso 1 1 calc R U
C45 C 0.2984(2) 0.10468(18) 0.14220(17) 0.0359(6) Uani 1 1 d . .
H45 H 0.234179 0.067143 0.163441 0.043 Uiso 1 1 calc R U
C46 C 0.3664(3) 0.09580(18) 0.08134(17) 0.0383(7) Uani 1 1 d . .
H46 H 0.348898 0.052477 0.060415 0.046 Uiso 1 1 calc R U
C47 C 0.4598(3) 0.14991(18) 0.05082(16) 0.0370(7) Uani 1 1 d . .
H47 H 0.506519 0.144062 0.008535 0.044 Uiso 1 1 calc R U
C48 C 0.4862(2) 0.21283(16) 0.08146(14) 0.0272(5) Uani 1 1 d . .
H48 H 0.551044 0.249642 0.060310 0.033 Uiso 1 1 calc R U
C49 C 0.39324(17) 0.40903(14) 0.11881(13) 0.0178(4) Uani 1 1 d . .
C50 C 0.36097(19) 0.42646(16) 0.03973(14) 0.0226(5) Uani 1 1 d . .
H50 H 0.365953 0.380634 0.019498 0.027 Uiso 1 1 calc R U
C51 C 0.3212(2) 0.51150(17) -0.00979(15) 0.0290(6) Uani 1 1 d . .
H51 H 0.298457 0.523100 -0.063630 0.035 Uiso 1 1 calc R U
C52 C 0.3147(2) 0.57839(16) 0.01817(15) 0.0274(5) Uani 1 1 d . .
H52 H 0.287535 0.636087 -0.016134 0.033 Uiso 1 1 calc R U
C53 C 0.3477(2) 0.56182(16) 0.09661(16) 0.0286(5) Uani 1 1 d . .
H53 H 0.343660 0.608232 0.116135 0.034 Uiso 1 1 calc R U
C54 C 0.38645(19) 0.47760(15) 0.14647(15) 0.0244(5) Uani 1 1 d . .
H54 H 0.408732 0.466464 0.200315 0.029 Uiso 1 1 calc R U
C55 C 1.1088(2) 0.84772(15) 0.21660(14) 0.0229(5) Uani 1 1 d . .
C56 C 1.2138(2) 0.86961(17) 0.23878(16) 0.0301(6) Uani 1 1 d . .
H56 H 1.213956 0.895518 0.277969 0.036 Uiso 1 1 calc R U
C57 C 1.3173(2) 0.8549(2) 0.20567(19) 0.0430(7) Uani 1 1 d . .
H57 H 1.386346 0.869995 0.222897 0.052 Uiso 1 1 calc R U
C58 C 1.3202(3) 0.8183(2) 0.14793(19) 0.0466(8) Uani 1 1 d . .
H58 H 1.390898 0.808326 0.125156 0.056 Uiso 1 1 calc R U
C59 C 1.2189(3) 0.79645(19) 0.12355(16) 0.0387(7) Uani 1 1 d . .
H59 H 1.219656 0.771531 0.083614 0.046 Uiso 1 1 calc R U
C60 C 1.1165(2) 0.81098(16) 0.15752(15) 0.0277(5) Uani 1 1 d . .
H60 H 1.048064 0.795298 0.139981 0.033 Uiso 1 1 calc R U
C61 C 1.00594(18) 0.92582(15) 0.30662(14) 0.0208(5) Uani 1 1 d . .
C62 C 1.0137(2) 1.01775(16) 0.26027(15) 0.0264(5) Uani 1 1 d . .
H62 H 0.999813 1.039561 0.203472 0.032 Uiso 1 1 calc R U
C63 C 1.0406(2) 1.07885(17) 0.29307(16) 0.0314(6) Uani 1 1 d . .
H63 H 1.046368 1.140685 0.258822 0.038 Uiso 1 1 calc R U
C64 C 1.0591(2) 1.04931(18) 0.37576(17) 0.0330(6) Uani 1 1 d . .
H64 H 1.076741 1.090542 0.399048 0.040 Uiso 1 1 calc R U
C65 C 1.0515(2) 0.95912(17) 0.42399(16) 0.0303(6) Uani 1 1 d . .
H65 H 1.064052 0.937979 0.480929 0.036 Uiso 1 1 calc R U
C66 C 1.0257(2) 0.89914(16) 0.38984(14) 0.0249(5) Uani 1 1 d . .
H66 H 1.021279 0.837328 0.424413 0.030 Uiso 1 1 calc R U
C67 C 0.94831(19) 0.75684(15) 0.32807(13) 0.0209(5) Uani 1 1 d . .
C68 C 0.9938(2) 0.67674(15) 0.32748(14) 0.0250(5) Uani 1 1 d . .
H68 H 1.050429 0.679814 0.287015 0.030 Uiso 1 1 calc R U
C69 C 0.9594(2) 0.59286(16) 0.38377(16) 0.0314(6) Uani 1 1 d . .
H69 H 0.992884 0.540411 0.381133 0.038 Uiso 1 1 calc R U
C70 C 0.8773(2) 0.58539(17) 0.44316(16) 0.0346(6) Uani 1 1 d . .
H70 H 0.853600 0.528142 0.481293 0.042 Uiso 1 1 calc R U
C71 C 0.8296(2) 0.66237(18) 0.44665(16) 0.0328(6) Uani 1 1 d . .
H71 H 0.772968 0.658423 0.487369 0.039 Uiso 1 1 calc R U
C72 C 0.8652(2) 0.74523(16) 0.39022(14) 0.0256(5) Uani 1 1 d . .
H72 H 0.831441 0.797185 0.393732 0.031 Uiso 1 1 calc R U
C73 C 0.8856(2) 0.90090(14) 0.19412(14) 0.0212(5) Uani 1 1 d . .
C74 C 0.7703(2) 0.89857(16) 0.21846(15) 0.0270(5) Uani 1 1 d . .
H74 H 0.749968 0.866823 0.274602 0.032 Uiso 1 1 calc R U
C75 C 0.6843(2) 0.94053(17) 0.16435(16) 0.0300(6) Uani 1 1 d . .
H75 H 0.607488 0.937832 0.183841 0.036 Uiso 1 1 calc R U
C76 C 0.7111(2) 0.98628(16) 0.08187(16) 0.0300(6) Uani 1 1 d . .
H76 H 0.652884 1.014449 0.044333 0.036 Uiso 1 1 calc R U
C77 C 0.8226(2) 0.99044(16) 0.05507(15) 0.0300(6) Uani 1 1 d . .
H77 H 0.841723 1.021780 -0.001322 0.036 Uiso 1 1 calc R U
C78 C 0.9081(2) 0.94882(16) 0.11026(14) 0.0261(5) Uani 1 1 d . .
H78 H 0.984705 0.953162 0.090156 0.031 Uiso 1 1 calc R U
Cu1 Cu 0.62729(2) 0.30177(2) 0.23864(2) 0.01724(8) Uani 1 1 d . .
N1 N 0.78975(14) 0.29303(12) 0.19255(11) 0.0165(4) Uani 1 1 d . .
N2 N 0.55421(15) 0.20117(12) 0.34537(11) 0.0175(4) Uani 1 1 d . .
P1 P 0.69319(5) 0.40776(4) 0.27659(3) 0.01609(12) Uani 1 1 d . .
P2 P 0.45966(4) 0.30350(4) 0.18400(3) 0.01500(12) Uani 1 1 d . .

loop_
_atom_site_aniso_label
_atom_site_aniso_U_11
_atom_site_aniso_U_22
_atom_site_aniso_U_33
_atom_site_aniso_U_23
_atom_site_aniso_U_13
_atom_site_aniso_U_12
B1 0.0236(13) 0.0187(13) 0.0190(13) -0.0077(10) -0.0019(10) 0.0001(10)
C1 0.0237(12) 0.0196(12) 0.0475(16) -0.0169(12) 0.0012(11) -0.0017(10)
C2 0.0196(11) 0.0141(10) 0.0247(12) -0.0065(9) -0.0069(9) 0.0039(8)
C3 0.0204(11) 0.0170(11) 0.0195(11) -0.0075(9) -0.0049(9) 0.0045(9)
C4 0.0307(13) 0.0215(12) 0.0271(13) -0.0111(10) -0.0072(10) 0.0042(10)
C5 0.0380(14) 0.0322(14) 0.0289(14) -0.0186(12) -0.0028(11) 0.0102(11)
C6 0.0337(14) 0.0398(15) 0.0323(14) -0.0207(12) 0.0068(11) 0.0043(12)
C7 0.0263(12) 0.0291(13) 0.0301(13) -0.0140(11) 0.0027(10) -0.0023(10)
C8 0.0201(11) 0.0205(11) 0.0165(11) -0.0076(9) -0.0040(9) 0.0041(9)
C9 0.0175(10) 0.0168(10) 0.0165(11) -0.0057(9) -0.0025(8) 0.0004(8)
C10 0.0139(10) 0.0155(10) 0.0169(10) -0.0043(9) -0.0048(8) 0.0007(8)
C11 0.0154(10) 0.0164(10) 0.0154(10) -0.0061(9) -0.0025(8) 0.0012(8)
C12 0.0199(11) 0.0188(11) 0.0210(11) -0.0095(9) -0.0005(9) -0.0024(9)
C13 0.0218(11) 0.0198(11) 0.0269(12) -0.0104(10) -0.0007(9) -0.0049(9)
C14 0.0179(11) 0.0242(12) 0.0232(12) -0.0090(10) 0.0017(9) -0.0038(9)
C15 0.0325(14) 0.0336(15) 0.0501(17) -0.0264(13) 0.0133(12) -0.0174(11)
C16 0.0164(10) 0.0178(11) 0.0231(12) -0.0074(9) -0.0036(9) 0.0009(8)
C17 0.0294(13) 0.0246(13) 0.0308(13) -0.0121(11) -0.0064(11) 0.0031(10)
C18 0.0449(16) 0.0251(14) 0.0425(17) -0.0056(12) -0.0164(13) 0.0067(12)
C19 0.061(2) 0.0214(14) 0.079(2) -0.0202(15) -0.0349(18) 0.0129(14)
C20 0.067(2) 0.0366(17) 0.073(2) -0.0370(17) -0.0406(19) 0.0192(15)
C21 0.0397(15) 0.0293(14) 0.0394(15) -0.0213(12) -0.0174(12) 0.0108(11)
C22 0.0237(11) 0.0170(11) 0.0167(11) -0.0070(9) -0.0009(9) -0.0005(9)
C23 0.0251(12) 0.0211(12) 0.0233(12) -0.0094(10) -0.0052(10) 0.0053(9)
C24 0.0379(14) 0.0291(14) 0.0263(13) -0.0118(11) -0.0140(11) 0.0106(11)
C25 0.0645(19) 0.0287(14) 0.0186(13) -0.0074(11) -0.0067(13) 0.0014(13)
C26 0.0592(19) 0.0356(16) 0.0244(14) -0.0104(12) 0.0097(13) -0.0155(14)
C27 0.0324(13) 0.0327(14) 0.0262(13) -0.0145(11) 0.0035(11) -0.0089(11)
C28 0.0236(12) 0.0299(14) 0.0279(13) -0.0025(11) -0.0076(10) 0.0046(10)
C29 0.0236(11) 0.0146(11) 0.0228(12) -0.0047(9) -0.0067(9) -0.0006(9)
C30 0.0292(12) 0.0167(11) 0.0190(11) -0.0052(9) -0.0055(9) -0.0013(9)
C31 0.0380(14) 0.0227(12) 0.0245(13) -0.0035(10) -0.0114(11) 0.0022(11)
C32 0.0563(18) 0.0261(14) 0.0207(13) -0.0011(11) -0.0149(12) 0.0036(12)
C33 0.0597(19) 0.0271(14) 0.0158(12) -0.0040(11) 0.0027(12) -0.0021(13)
C34 0.0426(15) 0.0227(12) 0.0192(12) -0.0050(10) 0.0007(11) -0.0004(11)
C35 0.0333(13) 0.0155(11) 0.0163(11) -0.0058(9) -0.0017(9) -0.0021(9)
C36 0.0253(11) 0.0128(10) 0.0161(11) -0.0062(9) -0.0012(9) -0.0018(8)
C37 0.0184(10) 0.0137(10) 0.0181(11) -0.0075(9) -0.0009(8) -0.0031(8)
C38 0.0170(10) 0.0143(10) 0.0158(10) -0.0053(9) -0.0010(8) -0.0017(8)
C39 0.0194(11) 0.0180(11) 0.0198(11) -0.0069(9) -0.0026(9) 0.0007(9)
C40 0.0209(11) 0.0197(11) 0.0256(12) -0.0102(10) 0.0031(9) -0.0003(9)
C41 0.0280(12) 0.0198(11) 0.0187(11) -0.0086(9) 0.0053(9) -0.0019(9)
C42 0.0254(13) 0.0364(15) 0.0329(14) -0.0098(12) 0.0067(11) 0.0049(11)
C43 0.0202(11) 0.0175(11) 0.0131(10) -0.0033(9) -0.0062(8) 0.0034(8)
C44 0.0277(12) 0.0234(12) 0.0241(12) -0.0096(10) -0.0033(10) -0.0022(10)
C45 0.0428(16) 0.0286(14) 0.0389(16) -0.0149(12) -0.0085(13) -0.0096(12)
C46 0.0638(19) 0.0243(14) 0.0309(15) -0.0146(12) -0.0136(14) 0.0027(13)
C47 0.0589(18) 0.0293(14) 0.0237(13) -0.0124(11) -0.0008(13) 0.0131(13)
C48 0.0339(13) 0.0255(13) 0.0215(12) -0.0089(10) 0.0003(10) 0.0036(10)
C49 0.0128(10) 0.0168(11) 0.0188(11) -0.0020(9) 0.0000(8) -0.0016(8)
C50 0.0228(11) 0.0239(12) 0.0183(11) -0.0055(10) -0.0018(9) 0.0017(9)
C51 0.0270(13) 0.0321(14) 0.0185(12) -0.0004(10) -0.0032(10) 0.0067(11)
C52 0.0221(12) 0.0199(12) 0.0286(13) 0.0023(10) 0.0003(10) 0.0028(9)
C53 0.0277(13) 0.0210(12) 0.0368(15) -0.0113(11) -0.0035(11) 0.0025(10)
C54 0.0255(12) 0.0228(12) 0.0239(12) -0.0078(10) -0.0062(10) 0.0015(10)
C55 0.0301(12) 0.0169(11) 0.0169(11) -0.0021(9) -0.0004(10) 0.0022(9)
C56 0.0296(13) 0.0272(13) 0.0295(14) -0.0072(11) 0.0005(11) -0.0015(10)
C57 0.0300(15) 0.0470(18) 0.0458(18) -0.0123(15) 0.0052(13) -0.0023(13)
C58 0.0376(16) 0.0495(19) 0.0423(17) -0.0092(15) 0.0150(14) 0.0120(14)
C59 0.0532(18) 0.0345(15) 0.0250(14) -0.0093(12) 0.0050(13) 0.0124(13)
C60 0.0355(14) 0.0215(12) 0.0229(12) -0.0057(10) 0.0004(11) 0.0043(10)
C61 0.0198(11) 0.0207(11) 0.0222(12) -0.0089(10) -0.0030(9) 0.0017(9)
C62 0.0335(13) 0.0221(12) 0.0226(12) -0.0073(10) -0.0046(10) -0.0021(10)
C63 0.0381(14) 0.0212(12) 0.0354(15) -0.0112(11) -0.0043(12) -0.0042(11)
C64 0.0357(14) 0.0321(14) 0.0398(16) -0.0224(13) -0.0100(12) -0.0008(11)
C65 0.0343(14) 0.0354(15) 0.0243(13) -0.0147(11) -0.0092(11) 0.0055(11)
C66 0.0311(13) 0.0220(12) 0.0219(12) -0.0089(10) -0.0055(10) 0.0025(10)
C67 0.0266(12) 0.0196(11) 0.0159(11) -0.0059(9) -0.0066(9) -0.0019(9)
C68 0.0352(13) 0.0207(12) 0.0213(12) -0.0102(10) -0.0053(10) -0.0010(10)
C69 0.0477(16) 0.0185(12) 0.0288(14) -0.0096(10) -0.0094(12) -0.0008(11)
C70 0.0489(16) 0.0231(13) 0.0247(13) -0.0008(11) -0.0069(12) -0.0129(12)
C71 0.0377(15) 0.0331(14) 0.0228(13) -0.0055(11) -0.0009(11) -0.0085(12)
C72 0.0314(13) 0.0250(12) 0.0185(12) -0.0065(10) -0.0020(10) -0.0010(10)
C73 0.0314(12) 0.0141(10) 0.0202(11) -0.0087(9) -0.0027(10) -0.0014(9)
C74 0.0297(13) 0.0275(13) 0.0220(12) -0.0077(10) -0.0037(10) -0.0007(10)
C75 0.0287(13) 0.0293(14) 0.0353(15) -0.0160(12) -0.0062(11) 0.0015(10)
C76 0.0401(15) 0.0252(13) 0.0299(14) -0.0155(11) -0.0166(12) 0.0092(11)
C77 0.0466(16) 0.0256(13) 0.0172(12) -0.0079(10) -0.0067(11) 0.0084(11)
C78 0.0335(13) 0.0233(12) 0.0215(12) -0.0090(10) -0.0026(10) 0.0037(10)
Cu1 0.01409(13) 0.01691(14) 0.01927(15) -0.00540(11) -0.00261(10) -0.00161(10)
N1 0.0149(8) 0.0138(9) 0.0193(9) -0.0049(7) -0.0028(7) -0.0001(7)
N2 0.0185(9) 0.0152(9) 0.0173(9) -0.0046(7) -0.0042(7) -0.0003(7)
P1 0.0152(3) 0.0166(3) 0.0169(3) -0.0070(2) -0.0015(2) 0.0000(2)
P2 0.0139(3) 0.0155(3) 0.0136(3) -0.0036(2) -0.0017(2) -0.0006(2)

loop_
_atom_type_symbol
_atom_type_description
_atom_type_scat_dispersion_real
_atom_type_scat_dispersion_imag
_atom_type_scat_source
C C 0.0033 0.0016 'International Tables Vol C Tables 4.2.6.8 and 6.1.1.4'
H H 0.0000 0.0000 'International Tables Vol C Tables 4.2.6.8 and 6.1.1.4'
B B 0.0013 0.0007 'International Tables Vol C Tables 4.2.6.8 and 6.1.1.4'
N N 0.0061 0.0033 'International Tables Vol C Tables 4.2.6.8 and 6.1.1.4'
P P 0.1023 0.0942 'International Tables Vol C Tables 4.2.6.8 and 6.1.1.4'
Cu Cu 0.3201 1.2651 'International Tables Vol C Tables 4.2.6.8 and 6.1.1.4'

loop_
_geom_angle_atom_site_label_1
_geom_angle_atom_site_label_2
_geom_angle_atom_site_label_3
_geom_angle
C55 B1 C61 107.51(18)
C55 B1 C67 108.89(18)
C61 B1 C67 111.10(18)
C55 B1 C73 111.94(19)
C61 B1 C73 107.27(18)
C67 B1 C73 110.11(18)
N1 C2 C3 122.36(19)
N1 C2 C1 117.7(2)
C3 C2 C1 119.9(2)
C8 C3 C4 119.1(2)
C8 C3 C2 119.57(19)
C4 C3 C2 121.3(2)
C5 C4 C3 120.7(2)
C4 C5 C6 119.8(2)
C7 C6 C5 120.8(2)
C6 C7 C8 120.6(2)
C7 C8 C3 118.9(2)
C7 C8 C9 123.4(2)
C3 C8 C9 117.71(19)
C10 C9 C14 119.0(2)
C10 C9 C8 118.63(19)
C14 C9 C8 122.4(2)
C9 C10 N1 122.05(19)
C9 C10 C11 119.45(18)
N1 C10 C11 118.50(18)
C12 C11 C10 119.06(19)
C12 C11 P1 121.62(16)
C10 C11 P1 119.06(15)
C11 C12 C13 122.4(2)
C14 C13 C12 118.3(2)
C14 C13 C15 122.0(2)
C12 C13 C15 119.6(2)
C13 C14 C9 121.8(2)
C17 C16 C21 118.9(2)
C17 C16 P1 118.14(17)
C21 C16 P1 122.55(18)
C18 C17 C16 120.8(2)
C19 C18 C17 120.3(3)
C18 C19 C20 119.7(3)
C19 C20 C21 120.6(3)
C20 C21 C16 119.6(3)
C23 C22 C27 119.0(2)
C23 C22 P1 123.39(17)
C27 C22 P1 117.61(17)
C24 C23 C22 120.4(2)
C25 C24 C23 119.9(2)
C24 C25 C26 120.2(2)
C27 C26 C25 119.9(3)
C26 C27 C22 120.5(2)
N2 C29 C30 122.4(2)
N2 C29 C28 117.8(2)
C30 C29 C28 119.8(2)
C35 C30 C31 119.6(2)
C35 C30 C29 119.2(2)
C31 C30 C29 121.1(2)
C32 C31 C30 120.2(2)
C31 C32 C33 120.2(2)
C34 C33 C32 120.7(2)
C33 C34 C35 120.4(3)
C30 C35 C34 118.9(2)
C30 C35 C36 118.5(2)
C34 C35 C36 122.6(2)
C41 C36 C37 118.6(2)
C41 C36 C35 123.8(2)
C37 C36 C35 117.6(2)
N2 C37 C36 122.43(19)
N2 C37 C38 118.11(19)
C36 C37 C38 119.44(19)
C39 C38 C37 119.6(2)
C39 C38 P2 123.24(17)
C37 C38 P2 117.18(15)
C38 C39 C40 121.5(2)
C41 C40 C39 118.6(2)
C41 C40 C42 121.6(2)
C39 C40 C42 119.8(2)
C40 C41 C36 122.2(2)
C48 C43 C44 118.6(2)
C48 C43 P2 118.51(17)
C44 C43 P2 122.89(17)
C45 C44 C43 120.5(2)
C46 C45 C44 120.4(3)
C45 C46 C47 119.8(2)
C46 C47 C48 120.3(2)
C47 C48 C43 120.3(2)
C54 C49 C50 118.9(2)
C54 C49 P2 118.13(17)
C50 C49 P2 122.55(17)
C49 C50 C51 119.7(2)
C52 C51 C50 120.8(2)
C51 C52 C53 119.8(2)
C54 C53 C52 119.9(2)
C53 C54 C49 120.8(2)
C60 C55 C56 114.8(2)
C60 C55 B1 122.1(2)
C56 C55 B1 122.9(2)
C57 C56 C55 122.6(3)
C58 C57 C56 120.3(3)
C57 C58 C59 119.2(3)
C58 C59 C60 119.8(3)
C59 C60 C55 123.3(3)
C62 C61 C66 115.0(2)
C62 C61 B1 120.0(2)
C66 C61 B1 124.8(2)
C63 C62 C61 123.2(2)
C64 C63 C62 119.7(2)
C65 C64 C63 119.0(2)
C64 C65 C66 120.3(2)
C65 C66 C61 122.7(2)
C68 C67 C72 114.3(2)
C68 C67 B1 123.5(2)
C72 C67 B1 122.2(2)
C69 C68 C67 122.7(2)
C70 C69 C68 120.5(2)
C69 C70 C71 119.2(2)
C70 C71 C72 119.4(2)
C71 C72 C67 123.8(2)
C78 C73 C74 114.7(2)
C78 C73 B1 123.3(2)
C74 C73 B1 121.8(2)
C75 C74 C73 123.2(2)
C76 C75 C74 119.7(2)
C77 C76 C75 119.3(2)
C76 C77 C78 120.3(2)
C77 C78 C73 122.8(2)
N1 Cu1 N2 123.78(7)
N1 Cu1 P2 129.20(5)
N2 Cu1 P2 85.02(5)
N1 Cu1 P1 87.92(5)
N2 Cu1 P1 106.63(5)
P2 Cu1 P1 126.15(2)
C2 N1 C10 119.50(18)
C2 N1 Cu1 123.93(14)
C10 N1 Cu1 115.26(14)
C29 N2 C37 119.64(19)
C29 N2 Cu1 125.46(15)
C37 N2 Cu1 111.61(13)
C22 P1 C16 103.54(10)
C22 P1 C11 106.53(10)
C16 P1 C11 99.69(10)
C22 P1 Cu1 112.90(7)
C16 P1 Cu1 133.57(7)
C11 P1 Cu1 96.59(7)
C38 P2 C49 104.84(10)
C38 P2 C43 102.78(10)
C49 P2 C43 105.32(10)
C38 P2 Cu1 94.88(7)
C49 P2 Cu1 120.72(7)
C43 P2 Cu1 124.02(7)

loop_
_geom_bond_atom_site_label_1
_geom_bond_atom_site_label_2
_geom_bond_distance
B1 C55 1.647(3)
B1 C61 1.650(3)
B1 C67 1.652(3)
B1 C73 1.655(3)
C1 C2 1.497(3)
C2 N1 1.315(3)
C2 C3 1.444(3)
C3 C8 1.409(3)
C3 C4 1.413(3)
C4 C5 1.370(4)
C5 C6 1.390(4)
C6 C7 1.371(3)
C7 C8 1.404(3)
C8 C9 1.454(3)
C9 C10 1.402(3)
C9 C14 1.408(3)
C10 N1 1.405(3)
C10 C11 1.421(3)
C11 C12 1.378(3)
C11 P1 1.833(2)
C12 C13 1.391(3)
C13 C14 1.379(3)
C13 C15 1.506(3)
C16 C17 1.386(3)
C16 C21 1.395(3)
C16 P1 1.826(2)
C17 C18 1.376(4)
C18 C19 1.369(4)
C19 C20 1.380(4)
C20 C21 1.387(4)
C22 C23 1.392(3)
C22 C27 1.393(3)
C22 P1 1.817(2)
C23 C24 1.385(3)
C24 C25 1.379(4)
C25 C26 1.385(4)
C26 C27 1.380(4)
C28 C29 1.500(3)
C29 N2 1.310(3)
C29 C30 1.445(3)
C30 C35 1.404(3)
C30 C31 1.411(3)
C31 C32 1.372(4)
C32 C33 1.393(4)
C33 C34 1.369(4)
C34 C35 1.411(3)
C35 C36 1.452(3)
C36 C41 1.403(3)
C36 C37 1.410(3)
C37 N2 1.398(3)
C37 C38 1.416(3)
C38 C39 1.383(3)
C38 P2 1.823(2)
C39 C40 1.397(3)
C40 C41 1.374(3)
C40 C42 1.504(3)
C43 C48 1.393(3)
C43 C44 1.393(3)
C43 P2 1.829(2)
C44 C45 1.381(3)
C45 C46 1.375(4)
C46 C47 1.377(4)
C47 C48 1.386(4)
C49 C54 1.389(3)
C49 C50 1.390(3)
C49 P2 1.825(2)
C50 C51 1.394(3)
C51 C52 1.367(4)
C52 C53 1.385(4)
C53 C54 1.383(3)
C55 C60 1.404(3)
C55 C56 1.405(3)
C56 C57 1.390(4)
C57 C58 1.379(4)
C58 C59 1.384(4)
C59 C60 1.384(4)
C61 C62 1.396(3)
C61 C66 1.398(3)
C62 C63 1.388(3)
C63 C64 1.382(4)
C64 C65 1.379(4)
C65 C66 1.386(3)
C67 C68 1.403(3)
C67 C72 1.407(3)
C68 C69 1.393(3)
C69 C70 1.376(4)
C70 C71 1.385(4)
C71 C72 1.387(3)
C73 C78 1.402(3)
C73 C74 1.403(3)
C74 C75 1.392(3)
C75 C76 1.386(4)
C76 C77 1.371(4)
C77 C78 1.397(3)
Cu1 N1 2.0740(18)
Cu1 N2 2.1222(18)
Cu1 P2 2.2251(6)
Cu1 P1 2.2527(6)
